data_4080367
loop_
_publ_author_name
'Sohail, Muhammad'
'Bassindale, Alan R.'
'Taylor, Peter G.'
'Korlyukov, Alexander A.'
'Arkhipov, Dmitry E.'
'Male, Louise'
'Coles, Simon J.'
'Hursthouse, Michael B.'

_publ_section_title
;
 Synthesis and Hydrolysis--Condensation Study of Water-Soluble
 Self-Assembled Pentacoordinate Polysilylamides
;
_journal_issue 6
_journal_name_full Organometallics
_journal_page_first 1721
_journal_paper_doi 10.1021/om301137b
_journal_volume 32
_journal_year 2013
_chemical_formula_moiety 'C8 H10 Cl3 N O Si'
_chemical_formula_sum 'C8 H10 Cl3 N O Si'
_chemical_formula_weight 270.61
_chemical_name_systematic
; 
 ? 
;
_space_group_IT_number 14
_symmetry_cell_setting monoclinic
_symmetry_space_group_name_Hall '-P 2yn'
_symmetry_space_group_name_H-M 'P 1 21/n 1'
_atom_sites_solution_hydrogens mixed
_atom_sites_solution_primary direct
_atom_sites_solution_secondary difmap
_audit_creation_method SHELXL-97
_cell_angle_alpha 90.00
_cell_angle_beta 105.293(2)
_cell_angle_gamma 90.00
_cell_formula_units_Z 4
_cell_length_a 8.6868(7)
_cell_length_b 14.4742(12)
_cell_length_c 9.3571(8)
_cell_measurement_reflns_used 4358
_cell_measurement_temperature 120(2)
_cell_measurement_theta_max 29.76
_cell_measurement_theta_min 2.66
_cell_volume 1134.85(16)
_computing_cell_refinement 'SAINTPlus (Bruker, 1998a)'
_computing_data_collection 'SMART (Bruker, 1998b)'
_computing_data_reduction 'SAINTPlus (Bruker, 1998a)'
_computing_molecular_graphics 'SHELXTL ver. 5.1 (Sheldrick, 1998b)'
_computing_publication_material 'SHELXTL ver. 5.1 (Sheldrick, 1998b)'
_computing_structure_refinement 'SHELXTL ver. 5.1 (Sheldrick, 1998b)'
_computing_structure_solution 'SHELXTL ver. 5.1 (Sheldrick, 1998b)'
_diffrn_ambient_temperature 120(2)
_diffrn_measured_fraction_theta_full 0.980
_diffrn_measured_fraction_theta_max 0.980
_diffrn_measurement_device_type 'Smart 1000 CCD area detector'
_diffrn_measurement_method 'phi and omega scans'
_diffrn_radiation_monochromator graphite
_diffrn_radiation_source 'fine-focus sealed tube'
_diffrn_radiation_type MoK\a
_diffrn_radiation_wavelength 0.71073
_diffrn_reflns_av_R_equivalents 0.0308
_diffrn_reflns_av_sigmaI/netI 0.0349
_diffrn_reflns_limit_h_max 12
_diffrn_reflns_limit_h_min -12
_diffrn_reflns_limit_k_max 20
_diffrn_reflns_limit_k_min -20
_diffrn_reflns_limit_l_max 13
_diffrn_reflns_limit_l_min -13
_diffrn_reflns_number 12701
_diffrn_reflns_theta_full 30.02
_diffrn_reflns_theta_max 30.02
_diffrn_reflns_theta_min 2.66
_exptl_absorpt_coefficient_mu 0.879
_exptl_absorpt_correction_T_max 0.9172
_exptl_absorpt_correction_T_min 0.8507
_exptl_absorpt_correction_type multi-scan
_exptl_absorpt_process_details 'SADABS (Sheldrick, 1998a)'
_exptl_crystal_colour colourless
_exptl_crystal_density_diffrn 1.584
_exptl_crystal_density_method 'not measured'
_exptl_crystal_description prism
_exptl_crystal_F_000 552
_exptl_crystal_size_max 0.19
_exptl_crystal_size_mid 0.13
_exptl_crystal_size_min 0.10
_refine_diff_density_max 0.645
_refine_diff_density_min -0.335
_refine_diff_density_rms 0.087
_refine_ls_extinction_method none
_refine_ls_goodness_of_fit_ref 1.000
_refine_ls_hydrogen_treatment constr
_refine_ls_matrix_type full
_refine_ls_number_parameters 128
_refine_ls_number_reflns 3251
_refine_ls_number_restraints 0
_refine_ls_restrained_S_all 1.000
_refine_ls_R_factor_all 0.0615
_refine_ls_R_factor_gt 0.0423
_refine_ls_shift/su_max 0.000
_refine_ls_shift/su_mean 0.000
_refine_ls_structure_factor_coef Fsqd
_refine_ls_weighting_details 'calc w=1/[\s^2^(Fo^2^)+(0.0200P)^2^+2.23P] where P=(Fo^2^+2Fc^2^)/3'
_refine_ls_weighting_scheme calc
_refine_ls_wR_factor_gt 0.0851
_refine_ls_wR_factor_ref 0.0917
_reflns_number_gt 2383
_reflns_number_total 3251
_reflns_threshold_expression I>2u(I)
_cod_data_source_file om301137b_si_002.cif
_cod_data_source_block 109cl
_cod_depositor_comments
;
The following automatic conversions were performed:

'_symmetry_cell_setting' value 'Monoclinic' changed to 'monoclinic'
according to /home/saulius/struct/CIF-dictionaries/cif_core.dic
dictionary named 'cif_core.dic' version 2.4.2 from 2011-04-26.

Automatic conversion script
Id: cif_fix_values 1891 2012-01-12 08:04:46Z andrius 
;
_cod_original_sg_symbol_H-M 'P 21/n'
_cod_database_code 4080367

loop_
_symmetry_equiv_pos_as_xyz
'x, y, z'
'-x+1/2, y+1/2, -z+1/2'
'-x, -y, -z'
'x-1/2, -y-1/2, z-1/2'

loop_
_atom_site_label
_atom_site_type_symbol
_atom_site_fract_x
_atom_site_fract_y
_atom_site_fract_z
_atom_site_U_iso_or_equiv
_atom_site_adp_type
_atom_site_occupancy
_atom_site_symmetry_multiplicity
_atom_site_calc_flag
_atom_site_refinement_flags
Si1 Si 0.20398(8) 0.47059(5) 0.29263(7) 0.02121(14) Uani 1 1 d .
Cl1 Cl 0.22432(8) 0.44310(5) 0.53805(6) 0.03158(15) Uani 1 1 d .
Cl2 Cl 0.03926(8) 0.29977(4) 0.13924(8) 0.03434(15) Uani 1 1 d .
Cl3 Cl 0.66667(7) 0.27860(5) 0.30389(7) 0.03230(15) Uani 1 1 d .
O1 O 0.21990(19) 0.48292(12) 0.09350(16) 0.0229(3) Uani 1 1 d .
N1 N 0.4300(2) 0.38795(13) 0.1760(2) 0.0201(4) Uani 1 1 d .
C1 C 0.3957(3) 0.40160(17) 0.3206(2) 0.0233(5) Uani 1 1 d .
H1A H 0.4849 0.4352 0.3884 0.028 Uiso 1 1 calc R
H1B H 0.3839 0.3410 0.3656 0.028 Uiso 1 1 calc R
C2 C 0.3283(3) 0.43370(15) 0.0611(2) 0.0188(4) Uani 1 1 d .
C3 C 0.3500(3) 0.42448(17) -0.0826(2) 0.0232(5) Uani 1 1 d .
H3A H 0.2813 0.4558 -0.1641 0.028 Uiso 1 1 calc R
C4 C 0.4706(3) 0.37010(17) -0.1032(3) 0.0255(5) Uani 1 1 d .
H4A H 0.4852 0.3638 -0.1999 0.031 Uiso 1 1 calc R
C5 C 0.5733(3) 0.32348(17) 0.0150(3) 0.0273(5) Uani 1 1 d .
H5A H 0.6571 0.2858 -0.0001 0.033 Uiso 1 1 calc R
C6 C 0.5498(3) 0.33365(16) 0.1528(3) 0.0230(4) Uani 1 1 d .
C7 C 0.0087(3) 0.40785(17) 0.2232(3) 0.0253(5) Uani 1 1 d .
H7A H -0.0387 0.3961 0.3067 0.030 Uiso 1 1 calc R
H7B H -0.0664 0.4467 0.1495 0.030 Uiso 1 1 calc R
C8 C 0.1875(3) 0.59775(18) 0.3119(3) 0.0320(6) Uani 1 1 d .
H8A H 0.1492 0.6257 0.2135 0.048 Uiso 1 1 calc R
H8B H 0.2924 0.6233 0.3616 0.048 Uiso 1 1 calc R
H8C H 0.1121 0.6114 0.3707 0.048 Uiso 1 1 calc R

loop_
_atom_site_aniso_label
_atom_site_aniso_U_11
_atom_site_aniso_U_22
_atom_site_aniso_U_33
_atom_site_aniso_U_23
_atom_site_aniso_U_13
_atom_site_aniso_U_12
Si1 0.0226(3) 0.0255(3) 0.0147(3) 0.0008(2) 0.0034(2) 0.0024(2)
Cl1 0.0339(3) 0.0466(4) 0.0143(2) 0.0024(2) 0.0064(2) 0.0042(3)
Cl2 0.0376(3) 0.0285(3) 0.0380(3) -0.0043(3) 0.0119(3) -0.0033(3)
Cl3 0.0266(3) 0.0384(3) 0.0304(3) 0.0095(3) 0.0047(2) 0.0094(2)
O1 0.0239(8) 0.0292(9) 0.0152(7) 0.0034(6) 0.0047(6) 0.0053(7)
N1 0.0215(9) 0.0227(9) 0.0158(8) 0.0014(7) 0.0042(7) -0.0001(7)
C1 0.0238(11) 0.0317(12) 0.0135(9) 0.0035(9) 0.0035(8) 0.0021(9)
C2 0.0199(10) 0.0202(10) 0.0153(9) 0.0005(8) 0.0029(8) -0.0020(8)
C3 0.0266(11) 0.0266(12) 0.0147(9) -0.0016(8) 0.0023(8) -0.0013(9)
C4 0.0288(12) 0.0288(12) 0.0213(11) -0.0047(9) 0.0107(9) -0.0050(10)
C5 0.0272(12) 0.0274(12) 0.0301(12) -0.0061(10) 0.0123(10) -0.0010(10)
C6 0.0200(10) 0.0223(11) 0.0246(11) 0.0014(9) 0.0025(9) -0.0015(9)
C7 0.0235(11) 0.0310(12) 0.0210(10) -0.0017(9) 0.0053(9) 0.0013(9)
C8 0.0427(15) 0.0285(13) 0.0259(12) -0.0019(10) 0.0109(11) 0.0042(11)

loop_
_atom_type_symbol
_atom_type_description
_atom_type_scat_dispersion_real
_atom_type_scat_dispersion_imag
_atom_type_scat_source
C C 0.0033 0.0016 'International Tables Vol C Tables 4.2.6.8 and 6.1.1.4'
H H 0.0000 0.0000 'International Tables Vol C Tables 4.2.6.8 and 6.1.1.4'
N N 0.0061 0.0033 'International Tables Vol C Tables 4.2.6.8 and 6.1.1.4'
O O 0.0106 0.0060 'International Tables Vol C Tables 4.2.6.8 and 6.1.1.4'
Si Si 0.0817 0.0704 'International Tables Vol C Tables 4.2.6.8 and 6.1.1.4'
Cl Cl 0.1484 0.1585 'International Tables Vol C Tables 4.2.6.8 and 6.1.1.4'

loop_
_geom_angle_atom_site_label_1
_geom_angle_atom_site_label_2
_geom_angle_atom_site_label_3
_geom_angle
C8 Si1 C7 115.20(12)
C8 Si1 C1 126.47(12)
C7 Si1 C1 118.12(11)
C8 Si1 O1 91.67(10)
C7 Si1 O1 89.94(9)
C1 Si1 O1 84.12(8)
C8 Si1 Cl1 93.58(8)
C7 Si1 Cl1 94.96(8)
C1 Si1 Cl1 86.41(7)
O1 Si1 Cl1 170.51(6)
C2 O1 Si1 115.21(14)
C6 N1 C2 120.95(19)
C6 N1 C1 124.75(19)
C2 N1 C1 114.29(18)
N1 C1 Si1 109.04(14)
N1 C1 H1A 109.9
Si1 C1 H1A 109.9
N1 C1 H1B 109.9
Si1 C1 H1B 109.9
H1A C1 H1B 108.3
O1 C2 N1 116.47(18)
O1 C2 C3 124.7(2)
N1 C2 C3 118.8(2)
C4 C3 C2 119.3(2)
C4 C3 H3A 120.4
C2 C3 H3A 120.4
C3 C4 C5 121.3(2)
C3 C4 H4A 119.3
C5 C4 H4A 119.3
C6 C5 C4 118.2(2)
C6 C5 H5A 120.9
C4 C5 H5A 120.9
N1 C6 C5 121.4(2)
N1 C6 Cl3 116.69(17)
C5 C6 Cl3 121.86(19)
Cl2 C7 Si1 110.29(12)
Cl2 C7 H7A 109.6
Si1 C7 H7A 109.6
Cl2 C7 H7B 109.6
Si1 C7 H7B 109.6
H7A C7 H7B 108.1
Si1 C8 H8A 109.5
Si1 C8 H8B 109.5
H8A C8 H8B 109.5
Si1 C8 H8C 109.5
H8A C8 H8C 109.5
H8B C8 H8C 109.5

loop_
_geom_bond_atom_site_label_1
_geom_bond_atom_site_label_2
_geom_bond_distance
Si1 C8 1.859(3)
Si1 C7 1.882(2)
Si1 C1 1.899(2)
Si1 O1 1.9128(16)
Si1 Cl1 2.2911(8)
Cl2 C7 1.801(3)
Cl3 C6 1.705(2)
O1 C2 1.280(3)
N1 C6 1.366(3)
N1 C2 1.369(3)
N1 C1 1.474(3)
C1 H1A 0.9900
C1 H1B 0.9900
C2 C3 1.412(3)
C3 C4 1.365(3)
C3 H3A 0.9500
C4 C5 1.398(3)
C4 H4A 0.9500
C5 C6 1.366(3)
C5 H5A 0.9500
C7 H7A 0.9900
C7 H7B 0.9900
C8 H8A 0.9800
C8 H8B 0.9800
C8 H8C 0.9800

loop_
_geom_torsion_atom_site_label_1
_geom_torsion_atom_site_label_2
_geom_torsion_atom_site_label_3
_geom_torsion_atom_site_label_4
_geom_torsion
C8 Si1 O1 C2 135.25(17)
C7 Si1 O1 C2 -109.54(17)
C1 Si1 O1 C2 8.75(17)
C6 N1 C1 Si1 -173.18(18)
C2 N1 C1 Si1 5.7(2)
C8 Si1 C1 N1 -95.07(19)
C7 Si1 C1 N1 79.42(18)
O1 Si1 C1 N1 -7.35(15)
Cl1 Si1 C1 N1 173.13(16)
Si1 O1 C2 N1 -7.6(2)
Si1 O1 C2 C3 172.95(18)
C6 N1 C2 O1 -180.0(2)
C1 N1 C2 O1 1.1(3)
C6 N1 C2 C3 -0.5(3)
C1 N1 C2 C3 -179.4(2)
O1 C2 C3 C4 179.7(2)
N1 C2 C3 C4 0.3(3)
C2 C3 C4 C5 -0.1(4)
C3 C4 C5 C6 0.0(4)
C2 N1 C6 C5 0.5(3)
C1 N1 C6 C5 179.2(2)
C2 N1 C6 Cl3 -178.92(16)
C1 N1 C6 Cl3 -0.2(3)
C4 C5 C6 N1 -0.2(4)
C4 C5 C6 Cl3 179.14(18)
C8 Si1 C7 Cl2 156.56(12)
C1 Si1 C7 Cl2 -18.55(17)
O1 Si1 C7 Cl2 64.74(12)
Cl1 Si1 C7 Cl2 -107.12(11)
